data_7241692
loop_
_publ_author_name
'Cui, Minghui'
'Wang, Ai-Ling'
'Liu, Yingfan'
'Xiao, Hongping'
'Li, Fengcai'
'Zhou, Liming'
'Fang, Shaoming'
'Li, Xi-Li'

_publ_section_title
;
 A pair of 2D chiral Ag(i) enantiomers with dual chiral elements:
 syntheses, structures, and photoluminescent and chiroptical properties
;
_journal_issue 65
_journal_name_full 'RSC Advances'
_journal_page_first 39359
_journal_page_last 39365
_journal_paper_doi 10.1039/D0RA07237K
_journal_volume 10
_journal_year 2020
_chemical_absolute_configuration unknown
_chemical_formula_moiety 'C34 H36 Ag2 Cl2 N4 O8'
_chemical_formula_sum 'C34 H36 Ag2 Cl2 N4 O8'
_chemical_formula_weight 915.31
_space_group_crystal_system monoclinic
_space_group_IT_number 4
_space_group_name_Hall 'P 2yb'
_space_group_name_H-M_alt 'P 1 21 1'
_atom_sites_solution_hydrogens geom
_audit_creation_method SHELXL-2018/3
_audit_update_record
;
2020-08-05 deposited with the CCDC.	2020-10-22 downloaded from the CCDC.
;
_cell_angle_alpha 90
_cell_angle_beta 112.887(2)
_cell_angle_gamma 90
_cell_formula_units_Z 2
_cell_length_a 13.1734(7)
_cell_length_b 10.6736(6)
_cell_length_c 13.2327(7)
_cell_measurement_reflns_used 6389
_cell_measurement_temperature 298(2)
_cell_measurement_theta_max 27.21
_cell_measurement_theta_min 2.39
_cell_volume 1714.14(16)
_computing_cell_refinement 'SAINT (Bruker, 2014)'
_computing_data_collection 'Bruker APEX Duo (Bruker, 2010)'
_computing_data_reduction 'SAINT (Bruker, 2014)'
_computing_molecular_graphics
;
SHELXTL (Sheldrick, 2018) and DIAMOND (Brandenburg, 2015)
;
_computing_publication_material
;
SHELXTL (Sheldrick, 2018) and and PLATON (Spek, 2009)
;
_computing_structure_refinement 'SHELXL-2018/3 (Sheldrick, 2018)'
_computing_structure_solution 'SHELXL-2018/3 (Sheldrick, 2018)'
_diffrn_ambient_temperature 298(2)
_diffrn_measured_fraction_theta_full 0.998
_diffrn_measured_fraction_theta_max 0.998
_diffrn_measurement_device_type 'Bruker APEX II CCD area detector'
_diffrn_measurement_method '\f and \w scans'
_diffrn_radiation_type MoK\a
_diffrn_radiation_wavelength 0.71073
_diffrn_reflns_av_R_equivalents 0.0565
_diffrn_reflns_av_unetI/netI 0.0673
_diffrn_reflns_Laue_measured_fraction_full 0.998
_diffrn_reflns_Laue_measured_fraction_max 0.998
_diffrn_reflns_limit_h_max 15
_diffrn_reflns_limit_h_min -14
_diffrn_reflns_limit_k_max 12
_diffrn_reflns_limit_k_min -12
_diffrn_reflns_limit_l_max 15
_diffrn_reflns_limit_l_min -15
_diffrn_reflns_number 21891
_diffrn_reflns_point_group_measured_fraction_full 0.996
_diffrn_reflns_point_group_measured_fraction_max 0.996
_diffrn_reflns_theta_full 25.094
_diffrn_reflns_theta_max 25.094
_diffrn_reflns_theta_min 3.102
_diffrn_source 'fine-focus sealed tube'
_exptl_absorpt_coefficient_mu 1.357
_exptl_absorpt_correction_T_max 0.749
_exptl_absorpt_correction_T_min 0.676
_exptl_absorpt_correction_type multi-scan
_exptl_absorpt_process_details '(SADABS; Bruker, 2014)'
_exptl_crystal_colour Brown
_exptl_crystal_density_diffrn 1.773
_exptl_crystal_density_method 'not measured'
_exptl_crystal_description Block
_exptl_crystal_F_000 920
_exptl_crystal_size_max 0.300
_exptl_crystal_size_mid 0.260
_exptl_crystal_size_min 0.240
_refine_diff_density_max 0.433
_refine_diff_density_min -0.419
_refine_diff_density_rms 0.095
_refine_ls_abs_structure_details
;
 Flack x determined using 1914 quotients [(I+)-(I-)]/[(I+)+(I-)]
 (Parsons, Flack and Wagner, Acta Cryst. B69 (2013) 249-259).
;
_refine_ls_abs_structure_Flack 0.01(2)
_refine_ls_extinction_method none
_refine_ls_goodness_of_fit_ref 1.005
_refine_ls_hydrogen_treatment constr
_refine_ls_matrix_type full
_refine_ls_number_parameters 455
_refine_ls_number_reflns 6082
_refine_ls_number_restraints 7
_refine_ls_restrained_S_all 1.004
_refine_ls_R_factor_all 0.0612
_refine_ls_R_factor_gt 0.0373
_refine_ls_shift/su_max 0.000
_refine_ls_shift/su_mean 0.000
_refine_ls_structure_factor_coef Fsqd
_refine_ls_weighting_details 'w=1/[\s^2^(Fo^2^)+(0.0205P)^2^] where P=(Fo^2^+2Fc^2^)/3'
_refine_ls_weighting_scheme calc
_refine_ls_wR_factor_gt 0.0530
_refine_ls_wR_factor_ref 0.0570
_reflns_Friedel_coverage 0.885
_reflns_Friedel_fraction_full 0.994
_reflns_Friedel_fraction_max 0.994
_reflns_number_gt 4853
_reflns_number_total 6082
_reflns_threshold_expression 'I > 2\s(I)'
_cod_data_source_file d0ra07237k2.cif
_cod_data_source_block S-1
_cod_depositor_comments
;
The following automatic conversions were performed:

data item '_exptl_absorpt_correction_type' value 'Multi-scan' was
changed to 'multi-scan' in accordance with the
/home/data/users/saulius/crontab/automatic-downloads/current/RSC/lib/dictionaries/cif_core.dic
dictionary named 'cif_core.dic' version 2.4.2 last updated on
2011-04-26.

Automatic conversion script
Id: cif_fix_values 7556 2019-12-06 15:28:31Z antanas 
;
_cod_original_sg_symbol_H-M 'P 21'
_cod_database_code 7241692
_shelx_shelxl_version_number 2018/3
_shelx_space_group_comment
;
The symmetry employed for this shelxl refinement is uniquely defined
by the following loop, which should always be used as a source of
symmetry information in preference to the above space-group names.
They are only intended as comments.
;
_shelx_estimated_absorpt_t_min 0.686
_shelx_estimated_absorpt_t_max 0.737

loop_
_space_group_symop_operation_xyz
'x, y, z'
'-x, y+1/2, -z'

loop_
_atom_site_label
_atom_site_type_symbol
_atom_site_fract_x
_atom_site_fract_y
_atom_site_fract_z
_atom_site_U_iso_or_equiv
_atom_site_adp_type
_atom_site_occupancy
_atom_site_site_symmetry_order
_atom_site_calc_flag
_atom_site_refinement_flags_posn
_atom_site_refinement_flags_adp
_atom_site_refinement_flags_occupancy
_atom_site_disorder_assembly
_atom_site_disorder_group
Ag1 Ag 0.44474(5) 1.09158(4) 0.82626(5) 0.0201(2) Uani 1 1 d . . . . .
Ag2 Ag 0.54784(5) 0.78502(4) 0.68070(5) 0.0174(2) Uani 1 1 d . . . . .
Cl1 Cl 0.29061(18) 0.7997(3) 0.69680(19) 0.0175(6) Uani 1 1 d . . . . .
Cl2 Cl 0.7119(2) 1.0688(3) 0.8154(2) 0.0257(7) Uani 1 1 d . . . . .
O1 O 0.3921(5) 0.8722(7) 0.7345(6) 0.035(2) Uani 1 1 d . . . . .
O2 O 0.2057(5) 0.8692(6) 0.6157(6) 0.0254(18) Uani 1 1 d . . . . .
O3 O 0.2620(5) 0.7744(7) 0.7885(5) 0.0227(15) Uani 1 1 d . . . . .
O4 O 0.3094(5) 0.6843(7) 0.6506(6) 0.0247(18) Uani 1 1 d . . . . .
O5 O 0.6089(6) 1.0015(7) 0.7757(7) 0.042(2) Uani 1 1 d . . . . .
O6 O 0.6960(6) 1.1855(7) 0.8615(6) 0.0311(19) Uani 1 1 d . . . . .
O7 O 0.7925(6) 0.9944(8) 0.9000(6) 0.046(2) Uani 1 1 d . . . . .
O8 O 0.7474(6) 1.0919(9) 0.7284(5) 0.045(2) Uani 1 1 d . . . . .
N1 N 0.3488(6) 1.2119(8) 0.6903(6) 0.0166(19) Uani 1 1 d . . . . .
N2 N 0.4855(7) 1.5104(8) 1.0116(6) 0.015(2) Uani 1 1 d . . . . .
N3 N 0.6332(6) 0.6551(7) 0.8156(6) 0.0103(18) Uani 1 1 d . . . . .
N4 N 0.5194(7) 0.3709(8) 0.4821(7) 0.019(2) Uani 1 1 d . . . . .
C1 C 0.2875(7) 1.1501(8) 0.5970(6) 0.017(2) Uani 1 1 d . . . . .
H1 H 0.309380 1.067753 0.587191 0.020 Uiso 1 1 calc R U . . .
C2 C 0.1948(6) 1.1999(7) 0.5152(6) 0.0144(18) Uani 1 1 d . . . . .
C3 C 0.1682(6) 1.3256(8) 0.5258(7) 0.012(2) Uani 1 1 d . . . . .
C4 C 0.2355(7) 1.3915(9) 0.6188(7) 0.012(2) Uani 1 1 d . . . . .
H4 H 0.221951 1.477633 0.626569 0.014 Uiso 1 1 calc R U . . .
C5 C 0.3214(8) 1.3314(9) 0.6993(8) 0.013(2) Uani 1 1 d . . . . .
C6 C 0.3826(8) 1.3963(10) 0.8069(7) 0.012(2) Uani 1 1 d . . . . .
C7 C 0.3314(8) 1.4866(9) 0.8451(7) 0.013(2) Uani 1 1 d . . . . .
H7 H 0.258530 1.511704 0.800400 0.016 Uiso 1 1 calc R U . . .
C8 C 0.3831(8) 1.5404(9) 0.9454(8) 0.019(2) Uani 1 1 d . . . . .
H8 H 0.344688 1.601572 0.968994 0.022 Uiso 1 1 calc R U . . .
C9 C 0.5385(7) 1.4235(9) 0.9743(8) 0.015(2) Uani 1 1 d . . . . .
H9 H 0.611578 1.400702 1.020507 0.018 Uiso 1 1 calc R U . . .
C10 C 0.4914(8) 1.3669(9) 0.8728(8) 0.016(2) Uani 1 1 d . . . . .
H10 H 0.532093 1.309376 0.848553 0.019 Uiso 1 1 calc R U . . .
C11 C 0.1167(6) 1.1300(6) 0.4186(5) 0.0157(17) Uani 1 1 d . . . . .
H11 H 0.133278 1.039407 0.413284 0.019 Uiso 1 1 calc R U . . .
C12 C 0.0003(7) 1.1612(9) 0.4125(7) 0.018(2) Uani 1 1 d . . . . .
H12A H -0.003888 1.175544 0.484675 0.022 Uiso 1 1 calc R U . . .
H12B H -0.057544 1.102315 0.367136 0.022 Uiso 1 1 calc R U . . .
C13 C 0.0083(5) 1.2820(7) 0.3524(5) 0.0163(15) Uani 1 1 d . . . . .
H13 H -0.061930 1.310708 0.293247 0.020 Uiso 1 1 calc R U . . .
C14 C 0.0698(7) 1.3805(8) 0.4383(7) 0.015(2) Uani 1 1 d . . . . .
H14A H 0.092886 1.450081 0.402460 0.018 Uiso 1 1 calc R U . . .
H14B H 0.019889 1.415159 0.471073 0.018 Uiso 1 1 calc R U . . .
C15 C 0.0875(6) 1.2088(7) 0.3131(6) 0.0152(19) Uani 1 1 d . . . . .
C16 C 0.0236(7) 1.1337(7) 0.2087(6) 0.019(2) Uani 1 1 d . . . . .
H16A H -0.006112 1.190964 0.146107 0.029 Uiso 1 1 calc R U . . .
H16B H -0.037044 1.088585 0.217808 0.029 Uiso 1 1 calc R U . . .
H16C H 0.073258 1.073459 0.195374 0.029 Uiso 1 1 calc R U . . .
C17 C 0.1798(7) 1.2794(12) 0.2956(7) 0.021(2) Uani 1 1 d . . . . .
H17A H 0.149026 1.328892 0.228035 0.032 Uiso 1 1 calc R U . . .
H17B H 0.233501 1.219411 0.289468 0.032 Uiso 1 1 calc R U . . .
H17C H 0.216414 1.335319 0.357949 0.032 Uiso 1 1 calc R U . . .
C18 C 0.6774(6) 0.7043(7) 0.9168(6) 0.0131(19) Uani 1 1 d . . . . .
H18 H 0.648956 0.781774 0.929533 0.016 Uiso 1 1 calc R U . . .
C19 C 0.7611(6) 0.6495(7) 1.0029(6) 0.0102(17) Uani 1 1 d . . . . .
C20 C 0.8026(6) 0.5367(8) 0.9832(7) 0.014(2) Uani 1 1 d . . . . .
C21 C 0.7548(7) 0.4825(10) 0.8821(8) 0.015(2) Uani 1 1 d . . . . .
H21 H 0.780841 0.403564 0.869004 0.018 Uiso 1 1 calc R U . . .
C22 C 0.6695(7) 0.5406(9) 0.7987(8) 0.008(2) Uani 1 1 d . U . . .
C23 C 0.6170(8) 0.4831(10) 0.6899(7) 0.012(2) Uani 1 1 d . . . . .
C24 C 0.6765(9) 0.3999(10) 0.6515(8) 0.020(2) Uani 1 1 d . . . . .
H24 H 0.751338 0.381209 0.695068 0.024 Uiso 1 1 calc R U . . .
C25 C 0.6249(8) 0.3456(9) 0.5496(8) 0.021(3) Uani 1 1 d . . . . .
H25 H 0.665383 0.287469 0.525567 0.026 Uiso 1 1 calc R U . . .
C26 C 0.4638(8) 0.4479(10) 0.5193(8) 0.020(3) Uani 1 1 d . . . . .
H26 H 0.389258 0.465397 0.473576 0.024 Uiso 1 1 calc R U . . .
C27 C 0.5076(7) 0.5047(9) 0.6208(8) 0.014(2) Uani 1 1 d . . . . .
H27 H 0.463113 0.558504 0.643699 0.016 Uiso 1 1 calc R U . . .
C28 C 0.8127(5) 0.7015(6) 1.1186(5) 0.0149(16) Uani 1 1 d . . . . .
H28 H 0.778174 0.778758 1.134053 0.018 Uiso 1 1 calc R U . . .
C29 C 0.8270(7) 0.5894(13) 1.1972(7) 0.025(3) Uani 1 1 d . . . . .
H29A H 0.838680 0.613433 1.273148 0.030 Uiso 1 1 calc R U . . .
H29B H 0.769520 0.524058 1.168473 0.030 Uiso 1 1 calc R U . . .
C30 C 0.9337(6) 0.5612(6) 1.1798(5) 0.0156(16) Uani 1 1 d . . . . .
H30 H 0.995915 0.528580 1.245909 0.019 Uiso 1 1 calc R U . . .
C31 C 0.9032(7) 0.4801(9) 1.0767(7) 0.025(2) Uani 1 1 d . . . . .
H31A H 0.885877 0.393910 1.092716 0.030 Uiso 1 1 calc R U . . .
H31B H 0.966428 0.475683 1.054038 0.030 Uiso 1 1 calc R U . . .
C32 C 0.9401(6) 0.7027(7) 1.1565(6) 0.0156(18) Uani 1 1 d . . . . .
C33 C 0.9884(7) 0.7454(9) 1.0761(7) 0.024(2) Uani 1 1 d . . . . .
H33A H 1.065698 0.719297 1.101988 0.036 Uiso 1 1 calc R U . . .
H33B H 0.983946 0.836937 1.069815 0.036 Uiso 1 1 calc R U . . .
H33C H 0.947001 0.707847 1.004171 0.036 Uiso 1 1 calc R U . . .
C34 C 0.9969(7) 0.7751(9) 1.2641(6) 0.027(2) Uani 1 1 d . . . . .
H34A H 1.074398 0.749754 1.298213 0.040 Uiso 1 1 calc R U . . .
H34B H 0.960094 0.756432 1.314016 0.040 Uiso 1 1 calc R U . . .
H34C H 0.992476 0.865167 1.248762 0.040 Uiso 1 1 calc R U . . .

loop_
_atom_site_aniso_label
_atom_site_aniso_U_11
_atom_site_aniso_U_22
_atom_site_aniso_U_33
_atom_site_aniso_U_23
_atom_site_aniso_U_13
_atom_site_aniso_U_12
Ag1 0.0248(4) 0.0157(5) 0.0121(4) 0.0038(4) -0.0013(4) 0.0040(4)
Ag2 0.0182(4) 0.0177(5) 0.0139(4) 0.0052(4) 0.0034(4) 0.0045(4)
Cl1 0.0148(12) 0.0127(15) 0.0250(13) -0.0027(13) 0.0078(11) -0.0010(12)
Cl2 0.0270(15) 0.0197(19) 0.0340(15) -0.0038(14) 0.0157(14) -0.0018(13)
O1 0.019(4) 0.030(5) 0.061(6) -0.021(4) 0.020(4) -0.012(4)
O2 0.023(4) 0.022(4) 0.029(4) 0.014(3) 0.008(4) 0.006(3)
O3 0.022(3) 0.028(4) 0.019(3) 0.000(3) 0.008(3) 0.003(3)
O4 0.029(4) 0.014(5) 0.034(4) -0.008(3) 0.014(4) -0.005(3)
O5 0.028(5) 0.024(5) 0.072(6) -0.023(4) 0.019(5) -0.012(4)
O6 0.038(5) 0.013(5) 0.048(5) -0.009(4) 0.023(4) 0.000(4)
O7 0.050(5) 0.042(5) 0.041(5) 0.016(4) 0.011(4) 0.023(4)
O8 0.052(5) 0.051(5) 0.045(4) 0.005(5) 0.035(4) 0.004(5)
N1 0.016(4) 0.016(5) 0.015(4) 0.000(4) 0.003(4) 0.003(3)
N2 0.020(5) 0.014(5) 0.007(4) 0.000(4) 0.001(4) -0.007(4)
N3 0.015(4) 0.012(4) 0.007(4) 0.001(3) 0.007(4) -0.001(3)
N4 0.024(5) 0.014(5) 0.017(5) -0.003(4) 0.007(5) 0.001(4)
C1 0.029(5) 0.011(4) 0.014(5) -0.001(4) 0.012(4) -0.003(4)
C2 0.015(4) 0.013(4) 0.013(4) -0.002(3) 0.002(4) 0.001(3)
C3 0.007(4) 0.011(5) 0.020(5) -0.005(3) 0.007(4) -0.001(3)
C4 0.010(5) 0.007(6) 0.014(5) -0.004(5) 0.000(5) 0.004(4)
C5 0.014(5) 0.014(5) 0.014(5) -0.004(4) 0.009(4) -0.002(4)
C6 0.013(5) 0.009(6) 0.012(5) 0.003(4) 0.002(5) -0.002(4)
C7 0.013(5) 0.013(6) 0.008(5) -0.001(4) -0.002(4) 0.003(4)
C8 0.022(6) 0.015(6) 0.012(5) -0.001(4) 0.000(5) -0.001(4)
C9 0.007(5) 0.014(6) 0.024(6) 0.006(5) 0.005(5) -0.002(4)
C10 0.026(6) 0.009(6) 0.014(6) 0.004(5) 0.009(6) -0.005(5)
C11 0.024(4) 0.011(4) 0.009(4) -0.003(3) 0.003(4) 0.001(3)
C12 0.016(5) 0.024(5) 0.015(5) 0.003(4) 0.006(4) -0.003(4)
C13 0.010(3) 0.022(4) 0.015(4) -0.001(4) 0.002(3) -0.001(4)
C14 0.014(4) 0.012(5) 0.013(5) 0.001(4) -0.001(4) 0.005(4)
C15 0.017(5) 0.014(5) 0.012(4) -0.003(3) 0.003(4) -0.003(3)
C16 0.025(5) 0.018(5) 0.017(4) 0.002(3) 0.010(4) 0.005(4)
C17 0.026(5) 0.019(6) 0.023(5) 0.006(6) 0.014(5) 0.001(6)
C18 0.019(5) 0.006(4) 0.018(5) 0.004(3) 0.011(4) 0.003(3)
C19 0.011(4) 0.010(4) 0.012(4) -0.005(3) 0.007(4) -0.009(3)
C20 0.009(5) 0.015(5) 0.017(5) 0.006(4) 0.005(4) 0.005(4)
C21 0.019(5) 0.013(6) 0.016(6) 0.003(5) 0.011(5) 0.001(5)
C22 0.008(3) 0.008(3) 0.008(3) 0.003(2) 0.002(3) 0.001(2)
C23 0.018(6) 0.008(6) 0.010(6) 0.001(4) 0.006(5) -0.004(5)
C24 0.022(6) 0.019(6) 0.013(5) -0.003(5) 0.000(5) -0.001(5)
C25 0.025(6) 0.015(6) 0.027(6) -0.005(5) 0.013(6) 0.006(5)
C26 0.018(6) 0.027(8) 0.009(5) -0.003(5) -0.001(5) -0.004(5)
C27 0.004(5) 0.016(6) 0.016(6) -0.003(5) -0.001(5) 0.004(4)
C28 0.020(4) 0.012(4) 0.013(4) -0.001(3) 0.007(4) 0.002(3)
C29 0.029(6) 0.037(7) 0.005(5) -0.002(6) 0.003(4) -0.013(6)
C30 0.013(4) 0.015(5) 0.010(4) 0.003(3) -0.004(3) 0.006(3)
C31 0.034(6) 0.012(5) 0.018(5) -0.003(4) -0.003(4) 0.002(4)
C32 0.015(4) 0.017(5) 0.014(4) 0.001(4) 0.004(4) 0.000(4)
C33 0.022(5) 0.025(6) 0.022(5) -0.002(4) 0.005(5) -0.011(4)
C34 0.032(5) 0.026(5) 0.016(4) 0.000(4) 0.003(4) -0.004(5)

loop_
_atom_type_symbol
_atom_type_description
_atom_type_scat_dispersion_real
_atom_type_scat_dispersion_imag
_atom_type_scat_source
C C 0.0033 0.0016 'International Tables Vol C Tables 4.2.6.8 and 6.1.1.4'
H H 0.0000 0.0000 'International Tables Vol C Tables 4.2.6.8 and 6.1.1.4'
N N 0.0061 0.0033 'International Tables Vol C Tables 4.2.6.8 and 6.1.1.4'
O O 0.0106 0.0060 'International Tables Vol C Tables 4.2.6.8 and 6.1.1.4'
Cl Cl 0.1484 0.1585 'International Tables Vol C Tables 4.2.6.8 and 6.1.1.4'
Ag Ag -0.8971 1.1015 'International Tables Vol C Tables 4.2.6.8 and 6.1.1.4'

loop_
_geom_angle_atom_site_label_1
_geom_angle_atom_site_label_2
_geom_angle_atom_site_label_3
_geom_angle
_geom_angle_site_symmetry_1
_geom_angle_site_symmetry_3
_geom_angle_publ_flag
N2 Ag1 N1 161.1(3) 2_647 . ?
N2 Ag1 O1 92.0(3) 2_647 . ?
N1 Ag1 O1 100.5(3) . . ?
N2 Ag1 O5 91.8(3) 2_647 . ?
N1 Ag1 O5 105.8(3) . . ?
O1 Ag1 O5 69.83(18) . . ?
N4 Ag2 N3 161.7(3) 2_656 . ?
N4 Ag2 O1 93.4(3) 2_656 . ?
N3 Ag2 O1 102.3(2) . . ?
N4 Ag2 O5 92.0(3) 2_656 . ?
N3 Ag2 O5 101.7(3) . . ?
O1 Ag2 O5 71.18(19) . . ?
O2 Cl1 O3 110.5(4) . . ?
O2 Cl1 O4 109.9(4) . . ?
O3 Cl1 O4 110.2(5) . . ?
O2 Cl1 O1 109.2(5) . . ?
O3 Cl1 O1 108.7(4) . . ?
O4 Cl1 O1 108.3(4) . . ?
O8 Cl2 O6 109.9(5) . . ?
O8 Cl2 O5 110.5(5) . . ?
O6 Cl2 O5 108.3(4) . . ?
O8 Cl2 O7 110.4(4) . . ?
O6 Cl2 O7 109.4(5) . . ?
O5 Cl2 O7 108.2(5) . . ?
Cl1 O1 Ag2 115.8(4) . . ?
Cl1 O1 Ag1 132.9(4) . . ?
Ag2 O1 Ag1 110.8(2) . . ?
Cl2 O5 Ag2 133.5(4) . . ?
Cl2 O5 Ag1 117.8(4) . . ?
Ag2 O5 Ag1 108.2(2) . . ?
C5 N1 C1 117.2(9) . . ?
C5 N1 Ag1 125.3(7) . . ?
C1 N1 Ag1 114.5(6) . . ?
C8 N2 C9 117.2(8) . . ?
C8 N2 Ag1 119.2(6) . 2_657 ?
C9 N2 Ag1 123.6(6) . 2_657 ?
C18 N3 C22 118.0(8) . . ?
C18 N3 Ag2 116.8(6) . . ?
C22 N3 Ag2 122.4(6) . . ?
C26 N4 C25 117.0(8) . . ?
C26 N4 Ag2 124.0(6) . 2_646 ?
C25 N4 Ag2 119.0(6) . 2_646 ?
N1 C1 C2 123.9(8) . . ?
N1 C1 H1 118.0 . . ?
C2 C1 H1 118.0 . . ?
C1 C2 C3 117.8(7) . . ?
C1 C2 C11 125.7(7) . . ?
C3 C2 C11 116.5(7) . . ?
C4 C3 C2 118.1(8) . . ?
C4 C3 C14 123.6(8) . . ?
C2 C3 C14 118.4(8) . . ?
C5 C4 C3 119.8(9) . . ?
C5 C4 H4 120.1 . . ?
C3 C4 H4 120.1 . . ?
N1 C5 C4 123.0(10) . . ?
N1 C5 C6 117.2(10) . . ?
C4 C5 C6 119.6(9) . . ?
C7 C6 C10 117.3(9) . . ?
C7 C6 C5 120.7(8) . . ?
C10 C6 C5 122.0(8) . . ?
C8 C7 C6 121.5(9) . . ?
C8 C7 H7 119.3 . . ?
C6 C7 H7 119.3 . . ?
N2 C8 C7 122.3(9) . . ?
N2 C8 H8 118.9 . . ?
C7 C8 H8 118.9 . . ?
N2 C9 C10 123.4(9) . . ?
N2 C9 H9 118.3 . . ?
C10 C9 H9 118.3 . . ?
C9 C10 C6 118.3(9) . . ?
C9 C10 H10 120.8 . . ?
C6 C10 H10 120.8 . . ?
C2 C11 C12 106.2(6) . . ?
C2 C11 C15 110.4(6) . . ?
C12 C11 C15 86.7(6) . . ?
C2 C11 H11 116.5 . . ?
C12 C11 H11 116.5 . . ?
C15 C11 H11 116.5 . . ?
C11 C12 C13 86.6(5) . . ?
C11 C12 H12A 114.2 . . ?
C13 C12 H12A 114.2 . . ?
C11 C12 H12B 114.2 . . ?
C13 C12 H12B 114.2 . . ?
H12A C12 H12B 111.4 . . ?
C14 C13 C12 108.4(6) . . ?
C14 C13 C15 111.5(6) . . ?
C12 C13 C15 86.7(6) . . ?
C14 C13 H13 115.6 . . ?
C12 C13 H13 115.6 . . ?
C15 C13 H13 115.6 . . ?
C3 C14 C13 111.0(7) . . ?
C3 C14 H14A 109.4 . . ?
C13 C14 H14A 109.4 . . ?
C3 C14 H14B 109.4 . . ?
C13 C14 H14B 109.4 . . ?
H14A C14 H14B 108.0 . . ?
C17 C15 C16 108.2(6) . . ?
C17 C15 C11 118.3(6) . . ?
C16 C15 C11 112.7(6) . . ?
C17 C15 C13 119.0(7) . . ?
C16 C15 C13 111.2(6) . . ?
C11 C15 C13 86.2(5) . . ?
C15 C16 H16A 109.5 . . ?
C15 C16 H16B 109.5 . . ?
H16A C16 H16B 109.5 . . ?
C15 C16 H16C 109.5 . . ?
H16A C16 H16C 109.5 . . ?
H16B C16 H16C 109.5 . . ?
C15 C17 H17A 109.5 . . ?
C15 C17 H17B 109.5 . . ?
H17A C17 H17B 109.5 . . ?
C15 C17 H17C 109.5 . . ?
H17A C17 H17C 109.5 . . ?
H17B C17 H17C 109.5 . . ?
N3 C18 C19 124.0(8) . . ?
N3 C18 H18 118.0 . . ?
C19 C18 H18 118.0 . . ?
C18 C19 C20 117.5(7) . . ?
C18 C19 C28 125.6(7) . . ?
C20 C19 C28 116.9(7) . . ?
C21 C20 C19 119.1(8) . . ?
C21 C20 C31 123.0(8) . . ?
C19 C20 C31 117.9(8) . . ?
C20 C21 C22 121.0(9) . . ?
C20 C21 H21 119.5 . . ?
C22 C21 H21 119.5 . . ?
N3 C22 C21 120.1(9) . . ?
N3 C22 C23 118.3(9) . . ?
C21 C22 C23 121.6(9) . . ?
C27 C23 C24 116.6(8) . . ?
C27 C23 C22 123.2(8) . . ?
C24 C23 C22 120.2(9) . . ?
C25 C24 C23 119.2(9) . . ?
C25 C24 H24 120.4 . . ?
C23 C24 H24 120.4 . . ?
N4 C25 C24 123.4(9) . . ?
N4 C25 H25 118.3 . . ?
C24 C25 H25 118.3 . . ?
N4 C26 C27 123.7(9) . . ?
N4 C26 H26 118.1 . . ?
C27 C26 H26 118.1 . . ?
C26 C27 C23 120.0(8) . . ?
C26 C27 H27 120.0 . . ?
C23 C27 H27 120.0 . . ?
C19 C28 C29 106.5(6) . . ?
C19 C28 C32 109.4(5) . . ?
C29 C28 C32 87.5(6) . . ?
C19 C28 H28 116.5 . . ?
C29 C28 H28 116.5 . . ?
C32 C28 H28 116.5 . . ?
C30 C29 C28 86.1(5) . . ?
C30 C29 H29A 114.3 . . ?
C28 C29 H29A 114.3 . . ?
C30 C29 H29B 114.3 . . ?
C28 C29 H29B 114.3 . . ?
H29A C29 H29B 111.5 . . ?
C31 C30 C29 107.8(7) . . ?
C31 C30 C32 112.9(6) . . ?
C29 C30 C32 87.9(7) . . ?
C31 C30 H30 115.1 . . ?
C29 C30 H30 115.1 . . ?
C32 C30 H30 115.1 . . ?
C30 C31 C20 109.8(7) . . ?
C30 C31 H31A 109.7 . . ?
C20 C31 H31A 109.7 . . ?
C30 C31 H31B 109.7 . . ?
C20 C31 H31B 109.7 . . ?
H31A C31 H31B 108.2 . . ?
C33 C32 C34 108.4(6) . . ?
C33 C32 C30 120.4(7) . . ?
C34 C32 C30 110.5(6) . . ?
C33 C32 C28 118.3(7) . . ?
C34 C32 C28 112.2(6) . . ?
C30 C32 C28 85.4(5) . . ?
C32 C33 H33A 109.5 . . ?
C32 C33 H33B 109.5 . . ?
H33A C33 H33B 109.5 . . ?
C32 C33 H33C 109.5 . . ?
H33A C33 H33C 109.5 . . ?
H33B C33 H33C 109.5 . . ?
C32 C34 H34A 109.5 . . ?
C32 C34 H34B 109.5 . . ?
H34A C34 H34B 109.5 . . ?
C32 C34 H34C 109.5 . . ?
H34A C34 H34C 109.5 . . ?
H34B C34 H34C 109.5 . . ?

loop_
_geom_bond_atom_site_label_1
_geom_bond_atom_site_label_2
_geom_bond_distance
_geom_bond_site_symmetry_2
_geom_bond_publ_flag
Ag1 N2 2.161(8) 2_647 ?
Ag1 N1 2.171(8) . ?
Ag1 O1 2.604(7) . ?
Ag1 O5 2.678(6) . ?
Ag2 N4 2.186(8) 2_656 ?
Ag2 N3 2.193(8) . ?
Ag2 O1 2.592(6) . ?
Ag2 O5 2.603(8) . ?
Cl1 O2 1.421(7) . ?
Cl1 O3 1.429(5) . ?
Cl1 O4 1.438(7) . ?
Cl1 O1 1.455(7) . ?
Cl2 O8 1.423(6) . ?
Cl2 O6 1.438(7) . ?
Cl2 O5 1.442(7) . ?
Cl2 O7 1.444(8) . ?
N1 C5 1.343(12) . ?
N1 C1 1.355(11) . ?
N2 C8 1.331(12) . ?
N2 C9 1.363(11) . ?
N3 C18 1.342(10) . ?
N3 C22 1.362(11) . ?
N4 C26 1.318(11) . ?
N4 C25 1.356(12) . ?
C1 C2 1.384(11) . ?
C1 H1 0.9500 . ?
C2 C3 1.408(11) . ?
C2 C11 1.492(9) . ?
C3 C4 1.395(12) . ?
C3 C14 1.482(12) . ?
C4 C5 1.374(14) . ?
C4 H4 0.9500 . ?
C5 C6 1.506(14) . ?
C6 C7 1.379(12) . ?
C6 C10 1.393(13) . ?
C7 C8 1.361(13) . ?
C7 H7 0.9500 . ?
C8 H8 0.9500 . ?
C9 C10 1.379(13) . ?
C9 H9 0.9500 . ?
C10 H10 0.9500 . ?
C11 C12 1.540(10) . ?
C11 C15 1.545(9) . ?
C11 H11 1.0000 . ?
C12 C13 1.539(11) . ?
C12 H12A 0.9900 . ?
C12 H12B 0.9900 . ?
C13 C14 1.529(11) . ?
C13 C15 1.546(9) . ?
C13 H13 1.0000 . ?
C14 H14A 0.9900 . ?
C14 H14B 0.9900 . ?
C15 C17 1.523(11) . ?
C15 C16 1.535(10) . ?
C16 H16A 0.9800 . ?
C16 H16B 0.9800 . ?
C16 H16C 0.9800 . ?
C17 H17A 0.9800 . ?
C17 H17B 0.9800 . ?
C17 H17C 0.9800 . ?
C18 C19 1.371(10) . ?
C18 H18 0.9500 . ?
C19 C20 1.388(11) . ?
C19 C28 1.519(9) . ?
C20 C21 1.366(13) . ?
C20 C31 1.542(12) . ?
C21 C22 1.378(13) . ?
C21 H21 0.9500 . ?
C22 C23 1.468(13) . ?
C23 C27 1.393(12) . ?
C23 C24 1.405(12) . ?
C24 C25 1.379(14) . ?
C24 H24 0.9500 . ?
C25 H25 0.9500 . ?
C26 C27 1.379(13) . ?
C26 H26 0.9500 . ?
C27 H27 0.9500 . ?
C28 C29 1.548(13) . ?
C28 C32 1.555(10) . ?
C28 H28 1.0000 . ?
C29 C30 1.539(11) . ?
C29 H29A 0.9900 . ?
C29 H29B 0.9900 . ?
C30 C31 1.532(11) . ?
C30 C32 1.551(10) . ?
C30 H30 1.0000 . ?
C31 H31A 0.9900 . ?
C31 H31B 0.9900 . ?
C32 C33 1.507(10) . ?
C32 C34 1.535(11) . ?
C33 H33A 0.9800 . ?
C33 H33B 0.9800 . ?
C33 H33C 0.9800 . ?
C34 H34A 0.9800 . ?
C34 H34B 0.9800 . ?
C34 H34C 0.9800 . ?

loop_
_geom_torsion_atom_site_label_1
_geom_torsion_atom_site_label_2
_geom_torsion_atom_site_label_3
_geom_torsion_atom_site_label_4
_geom_torsion
_geom_torsion_site_symmetry_1
_geom_torsion_site_symmetry_2
_geom_torsion_site_symmetry_3
_geom_torsion_site_symmetry_4
_geom_torsion_publ_flag
O2 Cl1 O1 Ag2 -111.5(5) . . . . ?
O3 Cl1 O1 Ag2 127.9(4) . . . . ?
O4 Cl1 O1 Ag2 8.2(6) . . . . ?
O2 Cl1 O1 Ag1 59.3(7) . . . . ?
O3 Cl1 O1 Ag1 -61.3(7) . . . . ?
O4 Cl1 O1 Ag1 179.0(5) . . . . ?
O8 Cl2 O5 Ag2 59.9(8) . . . . ?
O6 Cl2 O5 Ag2 -179.7(5) . . . . ?
O7 Cl2 O5 Ag2 -61.1(7) . . . . ?
O8 Cl2 O5 Ag1 -129.5(5) . . . . ?
O6 Cl2 O5 Ag1 -9.1(6) . . . . ?
O7 Cl2 O5 Ag1 109.5(5) . . . . ?
C5 N1 C1 C2 -4.6(12) . . . . ?
Ag1 N1 C1 C2 157.1(6) . . . . ?
N1 C1 C2 C3 5.3(11) . . . . ?
N1 C1 C2 C11 -171.4(7) . . . . ?
C1 C2 C3 C4 -1.1(10) . . . . ?
C11 C2 C3 C4 175.9(7) . . . . ?
C1 C2 C3 C14 179.4(7) . . . . ?
C11 C2 C3 C14 -3.6(10) . . . . ?
C2 C3 C4 C5 -3.3(11) . . . . ?
C14 C3 C4 C5 176.2(7) . . . . ?
C1 N1 C5 C4 -0.2(12) . . . . ?
Ag1 N1 C5 C4 -159.7(6) . . . . ?
C1 N1 C5 C6 174.5(7) . . . . ?
Ag1 N1 C5 C6 15.0(11) . . . . ?
C3 C4 C5 N1 4.1(13) . . . . ?
C3 C4 C5 C6 -170.5(7) . . . . ?
N1 C5 C6 C7 -148.0(9) . . . . ?
C4 C5 C6 C7 26.8(13) . . . . ?
N1 C5 C6 C10 30.7(12) . . . . ?
C4 C5 C6 C10 -154.4(8) . . . . ?
C10 C6 C7 C8 -3.2(14) . . . . ?
C5 C6 C7 C8 175.7(9) . . . . ?
C9 N2 C8 C7 0.9(13) . . . . ?
Ag1 N2 C8 C7 -175.6(7) 2_657 . . . ?
C6 C7 C8 N2 0.7(15) . . . . ?
C8 N2 C9 C10 0.2(13) . . . . ?
Ag1 N2 C9 C10 176.4(6) 2_657 . . . ?
N2 C9 C10 C6 -2.7(14) . . . . ?
C7 C6 C10 C9 4.0(13) . . . . ?
C5 C6 C10 C9 -174.8(8) . . . . ?
C1 C2 C11 C12 131.7(8) . . . . ?
C3 C2 C11 C12 -45.1(8) . . . . ?
C1 C2 C11 C15 -135.8(7) . . . . ?
C3 C2 C11 C15 47.4(9) . . . . ?
C2 C11 C12 C13 82.6(6) . . . . ?
C15 C11 C12 C13 -27.6(6) . . . . ?
C11 C12 C13 C14 -83.9(6) . . . . ?
C11 C12 C13 C15 27.6(5) . . . . ?
C4 C3 C14 C13 -175.4(7) . . . . ?
C2 C3 C14 C13 4.1(9) . . . . ?
C12 C13 C14 C3 44.4(8) . . . . ?
C15 C13 C14 C3 -49.3(8) . . . . ?
C2 C11 C15 C17 42.5(9) . . . . ?
C12 C11 C15 C17 148.5(8) . . . . ?
C2 C11 C15 C16 170.1(6) . . . . ?
C12 C11 C15 C16 -83.9(7) . . . . ?
C2 C11 C15 C13 -78.5(6) . . . . ?
C12 C11 C15 C13 27.5(6) . . . . ?
C14 C13 C15 C17 -39.5(9) . . . . ?
C12 C13 C15 C17 -148.0(7) . . . . ?
C14 C13 C15 C16 -166.2(6) . . . . ?
C12 C13 C15 C16 85.4(7) . . . . ?
C14 C13 C15 C11 80.9(7) . . . . ?
C12 C13 C15 C11 -27.5(6) . . . . ?
C22 N3 C18 C19 3.7(11) . . . . ?
Ag2 N3 C18 C19 -158.0(6) . . . . ?
N3 C18 C19 C20 0.4(10) . . . . ?
N3 C18 C19 C28 -179.5(7) . . . . ?
C18 C19 C20 C21 -3.5(10) . . . . ?
C28 C19 C20 C21 176.4(7) . . . . ?
C18 C19 C20 C31 174.8(7) . . . . ?
C28 C19 C20 C31 -5.3(9) . . . . ?
C19 C20 C21 C22 2.6(12) . . . . ?
C31 C20 C21 C22 -175.7(8) . . . . ?
C18 N3 C22 C21 -4.6(11) . . . . ?
Ag2 N3 C22 C21 156.0(6) . . . . ?
C18 N3 C22 C23 176.5(7) . . . . ?
Ag2 N3 C22 C23 -22.9(10) . . . . ?
C20 C21 C22 N3 1.6(13) . . . . ?
C20 C21 C22 C23 -179.6(8) . . . . ?
N3 C22 C23 C27 -29.7(13) . . . . ?
C21 C22 C23 C27 151.4(9) . . . . ?
N3 C22 C23 C24 151.6(9) . . . . ?
C21 C22 C23 C24 -27.3(13) . . . . ?
C27 C23 C24 C25 0.3(14) . . . . ?
C22 C23 C24 C25 179.0(9) . . . . ?
C26 N4 C25 C24 -2.6(14) . . . . ?
Ag2 N4 C25 C24 176.6(7) 2_646 . . . ?
C23 C24 C25 N4 1.9(15) . . . . ?
C25 N4 C26 C27 1.2(15) . . . . ?
Ag2 N4 C26 C27 -178.1(7) 2_646 . . . ?
N4 C26 C27 C23 0.9(15) . . . . ?
C24 C23 C27 C26 -1.6(14) . . . . ?
C22 C23 C27 C26 179.7(9) . . . . ?
C18 C19 C28 C29 137.1(7) . . . . ?
C20 C19 C28 C29 -42.8(8) . . . . ?
C18 C19 C28 C32 -129.7(7) . . . . ?
C20 C19 C28 C32 50.4(8) . . . . ?
C19 C28 C29 C30 82.4(6) . . . . ?
C32 C28 C29 C30 -27.0(6) . . . . ?
C28 C29 C30 C31 -86.3(7) . . . . ?
C28 C29 C30 C32 27.1(6) . . . . ?
C29 C30 C31 C20 47.0(9) . . . . ?
C32 C30 C31 C20 -48.3(9) . . . . ?
C21 C20 C31 C30 -178.1(7) . . . . ?
C19 C20 C31 C30 3.6(10) . . . . ?
C31 C30 C32 C33 -38.9(10) . . . . ?
C29 C30 C32 C33 -147.3(8) . . . . ?
C31 C30 C32 C34 -166.5(6) . . . . ?
C29 C30 C32 C34 85.1(6) . . . . ?
C31 C30 C32 C28 81.5(7) . . . . ?
C29 C30 C32 C28 -27.0(5) . . . . ?
C19 C28 C32 C33 42.5(9) . . . . ?
C29 C28 C32 C33 149.1(8) . . . . ?
C19 C28 C32 C34 169.9(6) . . . . ?
C29 C28 C32 C34 -83.4(7) . . . . ?
C19 C28 C32 C30 -79.8(6) . . . . ?
C29 C28 C32 C30 26.8(6) . . . . ?
